data_2001550
loop_
_publ_author_name
'Ianelli, S.'
'Nardelli, M.'
'Belletti, D.'
'Jamart-Gr\'egoire, B.'
'Brosse, N.'
'Caub\`ere, P.'

_publ_section_title
;
 Synthesis and structure of strained polycyclic cyclobutane-containing
 derivatives
;
_journal_issue 7
_journal_name_full 'Acta Crystallographica Section C'
_journal_page_first 1388
_journal_page_last 1392
_journal_paper_doi 10.1107/S0108270193000319
_journal_volume 49
_journal_year 1993
_chemical_formula_analytical 'C16 H24 O3'
_chemical_formula_sum 'C16 H24 O3'
_chemical_formula_weight 264.36
_chemical_name_systematic
;
13-spiro-2'-[1,3]dioxolanetricyclo[6.5.0.0^2,7^]tridec-6-ene
;
_space_group_IT_number 14
_symmetry_cell_setting monoclinic
_symmetry_space_group_name_Hall '-P 2ybc'
_symmetry_space_group_name_H-M 'P 1 21/c 1'
_atom_type_scat_source 'IntTabIV Tables 2.2A, 2.3.1 (O, C) and 2.2C (H)'
_cell_angle_alpha 90
_cell_angle_beta 91.790(10)
_cell_angle_gamma 90
_cell_formula_units_Z 4
_cell_length_a 8.3940(10)
_cell_length_b 14.260(2)
_cell_length_c 12.0070(10)
_cell_measurement_reflns_used 30
_cell_measurement_temperature 293(2)
_cell_measurement_theta_max 39
_cell_measurement_theta_min 21
_cell_volume 1436.5(3)
_computing_cell_refinement LQPARM
_computing_molecular_graphics ORTEP
_computing_publication_material PARST
_computing_structure_refinement 'SHELX76 and SHELXL92'
_computing_structure_solution SHELXS86
_diffrn_ambient_temperature 273(2)
_diffrn_measurement_device 'Siemens-AED diffractometer'
_diffrn_measurement_method '\q-2\q scan'
_diffrn_radiation_monochromator 'Ni filter'
_diffrn_radiation_source 'standard Cu anode'
_diffrn_radiation_type 'Cu K\a~1~'
_diffrn_radiation_wavelength 1.5405620
_diffrn_reflns_av_R_equivalents 0.0055
_diffrn_reflns_av_sigmaI/netI 0.0441
_diffrn_reflns_limit_h_max 10
_diffrn_reflns_limit_h_min 0
_diffrn_reflns_limit_k_max 17
_diffrn_reflns_limit_k_min 0
_diffrn_reflns_limit_l_max 14
_diffrn_reflns_limit_l_min -14
_diffrn_reflns_number 2924
_diffrn_reflns_reduction_process
;
Standard. Lp correction.
;
_diffrn_reflns_theta_max 70.54
_diffrn_reflns_theta_min 4.82
_diffrn_standards_decay_% 'within statistical fluctuation'
_diffrn_standards_interval_count 50
_diffrn_standards_number 1
_exptl_absorpt_coefficient_mu 0.622
_exptl_absorpt_correction_type 'not applied'
_exptl_crystal_colour colourless
_exptl_crystal_density_diffrn 1.22
_exptl_crystal_description
;
small prisms
;
_exptl_crystal_F_000 576.0
_exptl_crystal_size_max 0.43
_exptl_crystal_size_mid 0.40
_exptl_crystal_size_min 0.36
_refine_diff_density_max 0.267
_refine_diff_density_min -0.164
_refine_ls_extinction_coef 0.0008(6)
_refine_ls_extinction_method ' F~c~^*^ = kF~c~[1+0.001F~c~^2^l^3^/sin(2q)]^-1/4^'
_refine_ls_goodness_of_fit_all 0.883
_refine_ls_goodness_of_fit_obs 1.064
_refine_ls_hydrogen_treatment refU
_refine_ls_matrix_type full
_refine_ls_number_parameters 177
_refine_ls_number_reflns 2715
_refine_ls_number_restraints 0
_refine_ls_restrained_S_all 1.099
_refine_ls_restrained_S_obs 1.064
_refine_ls_R_factor_all 0.1092
_refine_ls_R_factor_obs 0.0603
_refine_ls_shift/esd_max 0.000
_refine_ls_shift/esd_mean 0.000
_refine_ls_structure_factor_coef Fsqd
_refine_ls_weighting_scheme
; calc w = 1/[\s^2^(F~o~^2^)+(0.1144P)^2^+0.0000P]
where P = (F~o~^2^+2F~c~^2^)/3
;
_refine_ls_wR_factor_all 0.2305
_refine_ls_wR_factor_obs 0.1635
_reflns_number_observed 1476
_reflns_number_total 2739
_reflns_observed_criterion I>2\s(I)
_cod_data_source_file ha1032.cif
_cod_data_source_block 5
_cod_original_sg_symbol_H-M 'P 21/c'
_cod_database_code 2001550

loop_
_symmetry_equiv_pos_as_xyz
'x, y, z'
'x, -y+1/2, z+1/2'
'-x, -y, -z'
'-x, y-1/2, -z-1/2'

loop_
_atom_site_aniso_label
_atom_site_aniso_U_11
_atom_site_aniso_U_22
_atom_site_aniso_U_33
_atom_site_aniso_U_12
_atom_site_aniso_U_13
_atom_site_aniso_U_23
O1 .0494(11) .1080(17) .0597(12) -.0044(12) -.0012(9) -.0012(11)
O2 .0454(10) .0729(13) .0645(11) -.0060(9) .0023(8) .0027(9)
O3 .0536(11) .1075(17) .0576(11) .0088(11) .0135(9) .0068(11)
C1 .0434(14) .0766(19) .0525(14) -.0031(13) .0034(11) .0006(12)
C2 .0485(14) .0676(18) .0593(15) -.0002(13) .0057(12) .0048(13)
C3 .0691(19) .084(2) .0720(19) .0167(16) .0214(16) .0044(17)
C4 .081(2) .074(2) .086(2) .0039(17) .0154(18) .0086(18)
C5 .0692(19) .081(2) .0654(17) -.0006(15) .0118(15) .0163(17)
C6 .0609(16) .0755(19) .0507(13) .0001(14) .0118(13) .0031(15)
C7 .0515(14) .0728(18) .0471(13) .0011(13) .0023(11) .0048(14)
C8 .0532(15) .0680(18) .0595(16) -.0021(13) .0051(12) .0012(14)
C9 .084(2) .082(2) .0682(19) .0128(16) .0136(17) .0037(18)
C10 .102(3) .0608(19) .094(2) .0085(17) .020(2) .0052(19)
C11 .077(2) .0619(19) .107(3) -.0011(18) .012(2) .0027(17)
C12 .0606(18) .081(2) .086(2) -.0204(17) .0126(16) -.0012(16)
C13 .0450(14) .0744(19) .0544(14) -.0014(13) .0061(12) -.0038(13)
C14 .0414(14) .084(2) .089(2) -.0063(17) .0045(14) .0032(14)
C15 .0528(17) .093(2) .111(3) .012(2) .0275(18) .0041(17)
C16 .070(2) .111(3) .076(2) .0124(19) .0313(17) .0116(19)

loop_
_atom_site_label
_atom_site_fract_x
_atom_site_fract_y
_atom_site_fract_z
_atom_site_U_iso_or_equiv
_atom_site_thermal_displace_type
_atom_site_calc_flag
_atom_site_calc_attached_atom
_atom_site_type_symbol
O1 .8710(2) .8432(2) .3257(2) .0724(8) Uani . . O
O2 .4829(2) .84500(10) .1891(2) .0609(6) Uani . . O
O3 .5719(2) .8242(2) .3733(2) .0727(7) Uani . . O
C1 .7599(3) .8343(2) .2350(2) .0575(9) Uani . . C
C2 .7646(3) .7364(2) .1784(2) .0584(9) Uani . . C
C3 .8316(4) .6495(2) .2342(3) .0747(12) Uani . . C
C4 .8924(4) .5851(2) .1415(3) .0799(12) Uani . . C
C5 1.0262(4) .6304(2) .0764(3) .0717(11) Uani . . C
C6 1.0024(3) .7328(2) .0574(2) .0622(10) Uani . . C
C7 .8816(3) .7774(2) .0998(2) .0571(10) Uani . . C
C8 .8440(3) .8771(2) .1328(2) .0602(9) Uani . . C
C9 .7524(4) .9388(2) .0523(3) .0778(13) Uani . . C
C10 .7140(5) 1.0354(2) .0996(3) .0852(14) Uani . . C
C11 .5820(4) 1.0366(2) .1834(3) .0815(13) Uani . . C
C12 .6013(4) .9773(2) .2875(3) .0754(12) Uani . . C
C13 .5983(3) .8720(2) .2708(2) .0579(9) Uani . . C
C14 .3222(3) .8595(2) .2231(3) .0716(12) Uani . . C
C15 .2922(4) .8062(3) .3270(3) .0848(13) Uani . . C
C16 .4141(4) .8318(3) .4148(3) .0850(14) Uani . . C
H1 .8388(2) .8119(2) .3808(2) .120(16) Uiso . O1 H
H2 .6640(3) .7228(2) .1398(2) .084(7) Uiso . C2 H
H3A .7496(4) .6179(2) .2753(3) .098(3) Uiso . C3 H
H3B .9183(4) .6660(2) .2858(3) .098(3) Uiso . C3 H
H4A .9311(4) .5270(2) .1745(3) .098(3) Uiso . C4 H
H4B .8044(4) .5699(2) .0904(3) .098(3) Uiso . C4 H
H5A 1.1266(4) .6209(2) .1169(3) .098(3) Uiso . C5 H
H5B 1.0331(4) .5993(2) .0049(3) .098(3) Uiso . C5 H
H6 1.0736(3) .7653(2) .0153(2) .060(8) Uiso . C6 H
H8 .9411(3) .9086(2) .1576(2) .084(7) Uiso . C8 H
H9A .6534(4) .9078(2) .0305(3) .098(3) Uiso . C9 H
H9B .8138(4) .9468(2) -.0141(3) .098(3) Uiso . C9 H
H10A .8100(5) 1.0609(2) .1351(3) .098(3) Uiso . C10 H
H10B .6838(5) 1.0767(2) .0382(3) .098(3) Uiso . C10 H
H11A .5673(4) 1.1011(2) .2068(3) .098(3) Uiso . C11 H
H11B .4842(4) 1.0173(2) .1448(3) .098(3) Uiso . C11 H
H12A .5169(4) .9937(2) .3373(3) .098(3) Uiso . C12 H
H12B .7017(4) .9938(2) .3246(3) .098(3) Uiso . C12 H
H14A .2483(3) .8390(2) .1644(3) .098(3) Uiso . C14 H
H14B .3045(3) .9258(2) .2359(3) .098(3) Uiso . C14 H
H15A .2972(4) .7394(3) .3121(3) .098(3) Uiso . C15 H
H15B .1865(4) .8206(3) .3526(3) .098(3) Uiso . C15 H
H16A .3958(4) .8955(3) .4394(3) .098(3) Uiso . C16 H
H16B .4038(4) .7905(3) .4785(3) .098(3) Uiso . C16 H

loop_
_geom_angle_atom_site_label_1
_geom_angle_atom_site_label_2
_geom_angle_atom_site_label_3
_geom_angle
_geom_angle_publ_flag
C1 O1 H1 109 no
C13 O2 C14 113.2(2) yes
C13 O3 C16 115.6(2) yes
O1 C1 C13 108.7(2) yes
O1 C1 C8 105.5(2) yes
O1 C1 C2 113.0(2) yes
C8 C1 C13 120.7(2) yes
C2 C1 C13 118.2(2) yes
C2 C1 C8 89.3(2) yes
C1 C2 H2 111 no
C1 C2 C7 87.2(2) yes
C1 C2 C3 123.9(2) yes
C7 C2 H2 111 no
C3 C2 H2 111 no
C3 C2 C7 110.9(2) yes
C2 C3 H3B 110 no
C2 C3 H3A 110 no
C2 C3 C4 107.2(3) yes
H3A C3 H3B 109 no
C4 C3 H3B 110 no
C4 C3 H3A 110 no
C3 C4 H4B 109 no
C3 C4 H4A 109 no
C3 C4 C5 112.5(3) yes
H4A C4 H4B 108 no
C5 C4 H4B 109 no
C5 C4 H4A 109 no
C4 C5 H5B 109 no
C4 C5 H5A 109 no
C4 C5 C6 113.3(3) yes
H5A C5 H5B 108 no
C6 C5 H5B 109 no
C6 C5 H5A 109 no
C5 C6 H6 119 no
C5 C6 C7 121.1(3) yes
C7 C6 H6 119 no
C2 C7 C6 125.7(3) yes
C6 C7 C8 136.6(3) yes
C2 C7 C8 93.2(2) yes
C1 C8 C7 86.7(2) yes
C7 C8 H8 110 no
C7 C8 C9 119.4(2) yes
C1 C8 H8 110 no
C1 C8 C9 120.0(2) yes
C9 C8 H8 110 no
C8 C9 H9B 109 no
C8 C9 H9A 109 no
C8 C9 C10 113.6(3) yes
H9A C9 H9B 108 no
C10 C9 H9B 109 no
C10 C9 H9A 109 no
C9 C10 H10B 109 no
C9 C10 H10A 109 no
C9 C10 C11 115.0(3) yes
H10A C10 H10B 108 no
C11 C10 H10B 109 no
C11 C10 H10A 109 no
C10 C11 H11B 108 no
C10 C11 H11A 108 no
C10 C11 C12 118.6(3) yes
H11A C11 H11B 107 no
C12 C11 H11B 108 no
C12 C11 H11A 108 no
C11 C12 H12B 108 no
C11 C12 H12A 108 no
C11 C12 C13 116.4(3) yes
H12A C12 H12B 107 no
C13 C12 H12B 108 no
C13 C12 H12A 108 no
C1 C13 C12 111.9(2) yes
O3 C13 C12 111.2(2) yes
O3 C13 C1 103.7(2) yes
O2 C13 C12 111.8(2) yes
O2 C13 C1 107.7(2) yes
O2 C13 O3 110.3(2) yes
O2 C14 H14B 110 no
O2 C14 H14A 110 no
O2 C14 C15 110.5(2) yes
H14A C14 H14B 108 no
C15 C14 H14B 110 no
C15 C14 H14A 110 no
C14 C15 H15B 110 no
C14 C15 H15A 110 no
C14 C15 C16 109.7(3) yes
H15A C15 H15B 108 no
C16 C15 H15B 110 no
C16 C15 H15A 110 no
O3 C16 C15 110.9(3) yes
C15 C16 H16B 109 no
C15 C16 H16A 109 no
O3 C16 H16B 109 no
O3 C16 H16A 109 no
H16A C16 H16B 108 no

loop_
_geom_bond_atom_site_label_1
_geom_bond_atom_site_label_2
_geom_bond_distance
_geom_bond_publ_flag
O1 C1 1.418(3) yes
O1 H1 .850(3) no
O2 C13 1.410(3) yes
O2 C14 1.436(3) yes
O3 C13 1.431(3) yes
O3 C16 1.434(4) yes
C1 C2 1.554(4) yes
C1 C8 1.559(4) yes
C1 C13 1.533(4) yes
C2 C3 1.509(4) yes
C2 C7 1.501(4) yes
C2 H2 .970(4) no
C3 C4 1.542(5) yes
C3 H3A .970(5) no
C3 H3B .970(4) no
C4 C5 1.531(5) yes
C4 H4A .970(5) no
C4 H4B .970(5) no
C5 C6 1.490(4) yes
C5 H5A .970(4) no
C5 H5B .970(4) no
C6 C7 1.314(4) yes
C6 H6 .920(4) no
C7 C8 1.511(4) yes
C8 C9 1.501(4) yes
C8 H8 .970(4) no
C9 C10 1.528(5) yes
C9 H9A .970(5) no
C9 H9B .970(5) no
C10 C11 1.520(5) yes
C10 H10A .970(5) no
C10 H10B .970(5) no
C11 C12 1.513(5) yes
C11 H11A .970(5) no
C11 H11B .970(5) no
C12 C13 1.515(4) yes
C12 H12A .970(5) no
C12 H12B .970(5) no
C14 C15 1.488(5) yes
C14 H14A .970(4) no
C14 H14B .970(5) no
C15 C16 1.492(5) yes
C15 H15A .970(5) no
C15 H15B .970(5) no
C16 H16A .970(5) no
C16 H16B .970(5) no

loop_
_geom_contact_atom_site_label_1
_geom_contact_atom_site_label_2
_geom_contact_distance
O1 O3 2.607(3)
O1 C3 2.987(4)
O1 C7 2.874(3)
O1 C12 2.988(4)
O2 C2 2.833(3)
O2 C11 2.857(4)
O2 C16 2.796(4)
O3 C14 2.768(3)
C1 C3 2.704(4)
C1 C9 2.651(4)
C1 C12 2.525(4)
C2 C5 2.962(4)
C2 C6 2.506(4)
C2 C13 2.648(4)
C3 C5 2.555(4)
C3 C6 2.858(4)
C4 C6 2.523(5)
C4 C7 2.788(5)
C6 C8 2.626(4)
C7 C9 2.600(4)
C8 C10 2.534(4)
C8 C13 2.687(4)
C9 C11 2.571(5)
C10 C12 2.609(5)
C11 C13 2.573(5)
C12 C14 2.965(4)
C13 C15 2.837(4)
